data_8103094
loop_
_publ_author_name
'Xiong-Wen Tan'
'Changhong Li'
'Xue Nie'
'Wei Li'

_publ_section_title
;
 Crystal structure of
 bis(o-acetamidobenzoato-\k2:O:O2)-(1,10-phenanthroline-\k2:N1:N2)copper(II),
 Cu(C12H8N2)(C9H8NO3)2
;
_journal_issue 1
_journal_name_full 'Zeitschrift f\"ur Kristallographie - New Crystal Structures'
_journal_page_first 69
_journal_volume 226
_journal_year 2011
_chemical_formula_sum 'C30 H24 Cu N4 O6'
_chemical_formula_weight 600.07
_chemical_name_systematic
; 
aqua[ o-acetamidobenzoic acid-k2:O:O2]
Bis [1,10-phenanthroline -k2:N1:N2]Copper(II) Complex, 
[Cu(1,10-phen) (C9H8O3N)2] 
;
_space_group_IT_number 15
_symmetry_cell_setting monoclinic
_symmetry_space_group_name_Hall '-C 2yc'
_symmetry_space_group_name_H-M 'C 1 2/c 1'
_atom_sites_solution_hydrogens geom
_atom_sites_solution_primary direct
_atom_sites_solution_secondary difmap
_audit_creation_method SHELXL-97
_cell_angle_alpha 90.00
_cell_angle_beta 103.871(2)
_cell_angle_gamma 90.00
_cell_formula_units_Z 4
_cell_length_a 11.882(4)
_cell_length_b 11.182(3)
_cell_length_c 20.282(7)
_cell_measurement_temperature 173(2)
_cell_volume 2616.2(14)
_computing_structure_refinement 'SHELXL-97 (Sheldrick, 1997)'
_computing_structure_solution 'SHELXS-97 (Sheldrick, 1990)'
_diffrn_ambient_temperature 173(2)
_diffrn_measured_fraction_theta_full 0.930
_diffrn_measured_fraction_theta_max 0.930
_diffrn_measurement_device_type 'Bruker SMART APEX-II'
_diffrn_measurement_method \j/\w
_diffrn_radiation_monochromator graphite
_diffrn_radiation_source 'fine-focus sealed tube'
_diffrn_radiation_type MoK\a
_diffrn_radiation_wavelength 0.71073
_diffrn_reflns_av_R_equivalents 0.0219
_diffrn_reflns_av_sigmaI/netI 0.0267
_diffrn_reflns_limit_h_max 13
_diffrn_reflns_limit_h_min -11
_diffrn_reflns_limit_k_max 13
_diffrn_reflns_limit_k_min -12
_diffrn_reflns_limit_l_max 22
_diffrn_reflns_limit_l_min -22
_diffrn_reflns_number 5435
_diffrn_reflns_theta_full 24.79
_diffrn_reflns_theta_max 24.79
_diffrn_reflns_theta_min 2.07
_exptl_absorpt_coefficient_mu 0.889
_exptl_absorpt_correction_T_max 0.8423
_exptl_absorpt_correction_T_min 0.8423
_exptl_absorpt_correction_type multi-scan
_exptl_crystal_density_diffrn 1.524
_exptl_crystal_density_method 'not measured'
_exptl_crystal_F_000 1236
_exptl_crystal_size_max 0.20
_exptl_crystal_size_mid 0.20
_exptl_crystal_size_min 0.20
_refine_diff_density_max 0.601
_refine_diff_density_min -0.360
_refine_diff_density_rms 0.060
_refine_ls_extinction_method none
_refine_ls_goodness_of_fit_ref 1.088
_refine_ls_hydrogen_treatment constr
_refine_ls_matrix_type full
_refine_ls_number_parameters 178
_refine_ls_number_reflns 2090
_refine_ls_number_restraints 0
_refine_ls_restrained_S_all 1.088
_refine_ls_R_factor_all 0.0446
_refine_ls_R_factor_gt 0.0385
_refine_ls_shift/su_max 0.000
_refine_ls_shift/su_mean 0.000
_refine_ls_structure_factor_coef Fsqd
_refine_ls_weighting_details 'calc w=1/[\s^2^(Fo^2^)+(0.0624P)^2^+3.7680P] where P=(Fo^2^+2Fc^2^)/3'
_refine_ls_weighting_scheme calc
_refine_ls_wR_factor_gt 0.1089
_refine_ls_wR_factor_ref 0.1147
_reflns_number_gt 1847
_reflns_number_total 2090
_reflns_threshold_expression >2sigma(I)
_cod_data_source_file 1267-3286.cff
_cod_data_source_block txw001
_cod_depositor_comments
;
The following automatic conversions were performed:

'_symmetry_cell_setting' value 'Monoclinic' changed to 'monoclinic'
according to /home/saulius/struct/CIF-dictionaries/cif_core.dic
dictionary named 'cif_core.dic' version 2.4.1 from 2010-06-29.

Automatic conversion script
Id: cif_fix_values 1715 2011-07-08 13:25:40Z adriana 
;
_cod_original_sg_symbol_H-M C2/c
_cod_database_code 8103094

loop_
_symmetry_equiv_pos_as_xyz
'x, y, z'
'-x, y, -z+1/2'
'x+1/2, y+1/2, z'
'-x+1/2, y+1/2, -z+1/2'
'-x, -y, -z'
'x, -y, z-1/2'
'-x+1/2, -y+1/2, -z'
'x+1/2, -y+1/2, z-1/2'

loop_
_atom_site_label
_atom_site_type_symbol
_atom_site_fract_x
_atom_site_fract_y
_atom_site_fract_z
_atom_site_U_iso_or_equiv
_atom_site_adp_type
_atom_site_occupancy
_atom_site_symmetry_multiplicity
_atom_site_calc_flag
_atom_site_refinement_flags
Cu1 Cu 0.5000 0.08004(4) 0.2500 0.0361(2) Uani 1 2 d S
C4 C 0.1507(3) 0.4368(3) 0.1016(2) 0.0553(9) Uani 1 1 d .
H4 H 0.0880 0.4618 0.1198 0.066 Uiso 1 1 calc R
C5 C 0.1614(3) 0.4789(3) 0.0397(2) 0.0612(10) Uani 1 1 d .
H5 H 0.1067 0.5352 0.0158 0.073 Uiso 1 1 calc R
C6 C 0.2492(3) 0.4414(3) 0.0116(2) 0.0547(9) Uani 1 1 d .
H6 H 0.2545 0.4711 -0.0315 0.066 Uiso 1 1 calc R
C7 C 0.3312(3) 0.3593(3) 0.04614(15) 0.0406(7) Uani 1 1 d .
C8 C 0.4592(3) 0.3585(3) -0.03449(17) 0.0532(9) Uani 1 1 d .
C9 C 0.5673(2) 0.2952(3) -0.04362(13) 0.0675(11) Uani 1 1 d .
H9A H 0.5751 0.3070 -0.0902 0.101 Uiso 1 1 calc R
H9B H 0.5613 0.2095 -0.0349 0.101 Uiso 1 1 calc R
H9C H 0.6354 0.3281 -0.0117 0.101 Uiso 1 1 calc R
C1 C 0.40275(14) 0.22576(15) 0.15103(8) 0.0362(7) Uani 1 1 d R
C2 C 0.32245(14) 0.31721(15) 0.11063(8) 0.0373(7) Uani 1 1 d R
C3 C 0.23255(14) 0.35791(15) 0.13688(8) 0.0460(8) Uani 1 1 d R
H3 H 0.2269 0.3309 0.1804 0.055 Uiso 1 1 calc R
C10 C 0.7201(3) -0.0508(3) 0.31554(17) 0.0509(8) Uani 1 1 d .
H19 H 0.7559 0.0249 0.3264 0.061 Uiso 1 1 calc R
C11 C 0.7846(3) -0.1544(4) 0.33452(18) 0.0621(10) Uani 1 1 d .
H20 H 0.8637 -0.1484 0.3583 0.075 Uiso 1 1 calc R
C12 C 0.7361(4) -0.2637(4) 0.31954(19) 0.0637(11) Uani 1 1 d .
H21 H 0.7813 -0.3338 0.3322 0.076 Uiso 1 1 calc R
C13 C 0.6180(3) -0.2735(3) 0.28497(17) 0.0532(9) Uani 1 1 d .
C14 C 0.5562(4) -0.3822(3) 0.2667(2) 0.0688(11) Uani 1 1 d .
H23 H 0.5951 -0.4563 0.2783 0.083 Uiso 1 1 calc R
C15 C 0.5596(3) -0.1653(3) 0.26763(15) 0.0416(7) Uani 1 1 d .
N1 N 0.6091(2) -0.0559(2) 0.28243(12) 0.0402(6) Uani 1 1 d .
N8 N 0.4232(2) 0.3190(2) 0.02047(13) 0.0451(6) Uani 1 1 d .
H8 H 0.4636 0.2597 0.0430 0.054 Uiso 1 1 calc R
O1 O 0.47846(18) 0.17430(19) 0.12793(10) 0.0445(5) Uani 1 1 d .
O2 O 0.38612(18) 0.1990(2) 0.20893(10) 0.0458(5) Uani 1 1 d .
O3 O 0.4117(3) 0.4366(3) -0.07285(14) 0.0757(8) Uani 1 1 d .

loop_
_atom_site_aniso_label
_atom_site_aniso_U_11
_atom_site_aniso_U_22
_atom_site_aniso_U_33
_atom_site_aniso_U_23
_atom_site_aniso_U_13
_atom_site_aniso_U_12
Cu1 0.0323(3) 0.0432(3) 0.0322(3) 0.000 0.0065(2) 0.000
C4 0.045(2) 0.0474(19) 0.072(2) -0.0072(17) 0.0095(17) 0.0074(15)
C5 0.049(2) 0.0424(19) 0.083(3) 0.0079(18) -0.0040(19) 0.0081(16)
C6 0.052(2) 0.0471(19) 0.058(2) 0.0134(16) -0.0003(17) -0.0046(16)
C7 0.0404(17) 0.0353(15) 0.0422(17) 0.0006(13) 0.0023(13) -0.0057(13)
C8 0.061(2) 0.057(2) 0.0391(18) 0.0034(16) 0.0090(16) -0.0167(18)
C9 0.074(3) 0.077(3) 0.061(2) -0.002(2) 0.034(2) -0.018(2)
C1 0.0338(16) 0.0355(15) 0.0371(16) -0.0013(12) 0.0040(12) -0.0042(12)
C2 0.0363(16) 0.0338(14) 0.0396(16) -0.0028(12) 0.0046(13) -0.0016(12)
C3 0.0424(18) 0.0453(18) 0.0499(18) -0.0043(14) 0.0100(15) 0.0015(14)
C10 0.0408(19) 0.069(2) 0.0406(18) -0.0020(15) 0.0056(14) 0.0093(16)
C11 0.046(2) 0.088(3) 0.050(2) 0.0048(19) 0.0072(16) 0.022(2)
C12 0.071(3) 0.072(3) 0.053(2) 0.0162(19) 0.0234(19) 0.034(2)
C13 0.071(2) 0.052(2) 0.0446(19) 0.0087(15) 0.0300(17) 0.0148(17)
C14 0.096(3) 0.047(2) 0.073(3) 0.0081(18) 0.041(2) 0.0143(19)
C15 0.0478(17) 0.0490(18) 0.0318(15) 0.0010(13) 0.0171(13) 0.0054(14)
N1 0.0349(15) 0.0507(15) 0.0343(14) -0.0015(11) 0.0071(11) 0.0045(11)
N8 0.0486(16) 0.0452(14) 0.0418(14) 0.0082(11) 0.0112(12) -0.0019(12)
O1 0.0412(12) 0.0500(12) 0.0429(12) 0.0045(10) 0.0115(10) 0.0101(10)
O2 0.0474(13) 0.0543(13) 0.0367(12) 0.0072(10) 0.0124(10) 0.0104(10)
O3 0.081(2) 0.089(2) 0.0551(16) 0.0302(15) 0.0127(14) -0.0070(16)

loop_
_atom_type_symbol
_atom_type_description
_atom_type_scat_dispersion_real
_atom_type_scat_dispersion_imag
_atom_type_scat_source
C C 0.0033 0.0016 'International Tables Vol C Tables 4.2.6.8 and 6.1.1.4'
H H 0.0000 0.0000 'International Tables Vol C Tables 4.2.6.8 and 6.1.1.4'
Cu Cu 0.3201 1.2651 'International Tables Vol C Tables 4.2.6.8 and 6.1.1.4'
N N 0.0061 0.0033 'International Tables Vol C Tables 4.2.6.8 and 6.1.1.4'
O O 0.0106 0.0060 'International Tables Vol C Tables 4.2.6.8 and 6.1.1.4'

loop_
_geom_angle_atom_site_label_1
_geom_angle_atom_site_label_2
_geom_angle_atom_site_label_3
_geom_angle
_geom_angle_site_symmetry_1
_geom_angle_site_symmetry_3
O2 Cu1 O2 93.28(14) 2_655 .
O2 Cu1 N1 172.82(9) 2_655 2_655
O2 Cu1 N1 92.86(10) . 2_655
O2 Cu1 N1 92.86(10) 2_655 .
O2 Cu1 N1 172.82(9) . .
N1 Cu1 N1 81.28(15) 2_655 .
C5 C4 C3 119.0(3) . .
C5 C4 H4 120.5 . .
C3 C4 H4 120.5 . .
C6 C5 C4 121.5(3) . .
C6 C5 H5 119.3 . .
C4 C5 H5 119.3 . .
C5 C6 C7 120.1(3) . .
C5 C6 H6 120.0 . .
C7 C6 H6 120.0 . .
N8 C7 C6 122.6(3) . .
N8 C7 C2 118.4(2) . .
C6 C7 C2 119.0(3) . .
O3 C8 N8 124.7(4) . .
O3 C8 C9 122.3(3) . .
N8 C8 C9 113.0(3) . .
C8 C9 H9A 109.5 . .
C8 C9 H9B 109.5 . .
H9A C9 H9B 109.5 . .
C8 C9 H9C 109.5 . .
H9A C9 H9C 109.5 . .
H9B C9 H9C 109.5 . .
O1 C1 O2 121.52(18) . .
O1 C1 C2 121.97(12) . .
O2 C1 C2 116.43(12) . .
C3 C2 C7 118.76(14) . .
C3 C2 C1 117.6 . .
C7 C2 C1 123.55(14) . .
C4 C3 C2 121.72(18) . .
C4 C3 H3 119.1 . .
C2 C3 H3 119.1 . .
N1 C10 C11 121.2(4) . .
N1 C10 H19 119.4 . .
C11 C10 H19 119.4 . .
C12 C11 C10 120.8(4) . .
C12 C11 H20 119.6 . .
C10 C11 H20 119.6 . .
C11 C12 C13 119.9(3) . .
C11 C12 H21 120.0 . .
C13 C12 H21 120.0 . .
C15 C13 C12 115.6(3) . .
C15 C13 C14 118.7(3) . .
C12 C13 C14 125.7(3) . .
C14 C14 C13 121.3(2) 2_655 .
C14 C14 H23 119.4 2_655 .
C13 C14 H23 119.4 . .
N1 C15 C13 124.1(3) . .
N1 C15 C15 115.86(16) . 2_655
C13 C15 C15 120.0(2) . 2_655
C10 N1 C15 118.3(3) . .
C10 N1 Cu1 128.2(2) . .
C15 N1 Cu1 113.50(19) . .
C8 N8 C7 129.1(3) . .
C8 N8 H8 115.5 . .
C7 N8 H8 115.5 . .
C1 O2 Cu1 108.14(14) . .

loop_
_geom_bond_atom_site_label_1
_geom_bond_atom_site_label_2
_geom_bond_distance
_geom_bond_site_symmetry_2
Cu1 O2 1.938(2) 2_655
Cu1 O2 1.938(2) .
Cu1 N1 2.004(3) 2_655
Cu1 N1 2.004(3) .
C4 C5 1.376(6) .
C4 C3 1.379(4) .
C4 H4 0.9500 .
C5 C6 1.369(6) .
C5 H5 0.9500 .
C6 C7 1.398(5) .
C6 H6 0.9500 .
C7 N8 1.393(4) .
C7 C2 1.417(3) .
C8 O3 1.215(4) .
C8 N8 1.360(4) .
C8 C9 1.517(4) .
C9 H9A 0.9800 .
C9 H9B 0.9800 .
C9 H9C 0.9800 .
C1 O1 1.250(3) .
C1 O2 1.272(3) .
C1 C2 1.5009 .
C2 C3 1.3800 .
C3 H3 0.9500 .
C10 N1 1.330(4) .
C10 C11 1.392(5) .
C10 H19 0.9500 .
C11 C12 1.354(6) .
C11 H20 0.9500 .
C12 C13 1.415(6) .
C12 H21 0.9500 .
C13 C15 1.397(4) .
C13 C14 1.423(5) .
C14 C14 1.344(9) 2_655
C14 H23 0.9500 .
C15 N1 1.358(4) .
C15 C15 1.426(6) 2_655
N8 H8 0.8800 .
